data_7243800
loop_
_publ_author_name
'Oulmidi, Afaf'
'Radi, Smaail'
'Idir, Abderrazak'
'Zyad, Abdelmajid'
'Kabach, Imad'
'Nhiri, Mohamed'
'Robeyns, Koen'
'Rotaru, Aurelian'
'Garcia, Yann'

_publ_section_title
;
 Synthesis and cytotoxicity against tumor cells of pincer N-heterocyclic
 ligands and their transition metal complexes
;
_journal_issue 55
_journal_name_full 'RSC Advances'
_journal_page_first 34742
_journal_page_last 34753
_journal_paper_doi 10.1039/D1RA05918A
_journal_volume 11
_journal_year 2021
_chemical_formula_moiety 'C19 H21 Cl2 Mn N5 O4'
_chemical_formula_sum 'C19 H21 Cl2 Mn N5 O4'
_chemical_formula_weight 509.25
_space_group_crystal_system trigonal
_space_group_IT_number 167
_space_group_name_Hall '-R 3 2"c'
_space_group_name_H-M_alt 'R -3 c :H'
_atom_sites_solution_hydrogens geom
_audit_creation_method SHELXL-2014/7
_audit_update_record
;
2021-03-27 deposited with the CCDC.	2021-10-20 downloaded from the CCDC.
;
_cell_angle_alpha 90
_cell_angle_beta 90
_cell_angle_gamma 120
_cell_formula_units_Z 18
_cell_length_a 30.3293(6)
_cell_length_b 30.3293(6)
_cell_length_c 13.6082(4)
_cell_measurement_reflns_used 14013
_cell_measurement_temperature 297(2)
_cell_measurement_theta_max 25.6690
_cell_measurement_theta_min 2.6570
_cell_volume 10840.7(4)
_computing_cell_refinement
;
CrysAlisPro, Agilent Technologies,
Version 1.171.37.35 (release 13-08-2014 CrysAlis171 .NET)
(compiled Aug 13 2014,18:06:01)
;
_computing_data_collection MAR
_computing_data_reduction
;
CrysAlisPro, Agilent Technologies,
Version 1.171.37.35 (release 13-08-2014 CrysAlis171 .NET)
(compiled Aug 13 2014,18:06:01)
;
_computing_molecular_graphics 'MERCURY (Macrae et al., 2008)'
_computing_publication_material
;

'MERCURY (Macrae et al., 2008), Platon (Spek, 2009)'



;
_computing_structure_refinement 'SHELXL-2014/7 (Sheldrick, 2014)'
_computing_structure_solution 'SHELXT (Sheldrick, 2015)'
_diffrn_ambient_temperature 297(2)
_diffrn_measured_fraction_theta_full 0.992
_diffrn_measured_fraction_theta_max 0.992
_diffrn_measurement_device_type 'MAR345 image plate'
_diffrn_measurement_method '150 images, \D\F 1.5\% '
_diffrn_radiation_monochromator 'Xenocs Fox3D mirror'
_diffrn_radiation_type MoK\a
_diffrn_radiation_wavelength 0.71073
_diffrn_reflns_av_R_equivalents 0.0268
_diffrn_reflns_av_unetI/netI 0.0087
_diffrn_reflns_Laue_measured_fraction_full 0.992
_diffrn_reflns_Laue_measured_fraction_max 0.992
_diffrn_reflns_limit_h_max 36
_diffrn_reflns_limit_h_min -36
_diffrn_reflns_limit_k_max 36
_diffrn_reflns_limit_k_min -36
_diffrn_reflns_limit_l_max 16
_diffrn_reflns_limit_l_min -16
_diffrn_reflns_number 30303
_diffrn_reflns_point_group_measured_fraction_full 0.992
_diffrn_reflns_point_group_measured_fraction_max 0.992
_diffrn_reflns_theta_full 25.242
_diffrn_reflns_theta_max 25.690
_diffrn_reflns_theta_min 2.686
_diffrn_source 'Rigaku UltraX 18 rotating anode'
_exptl_absorpt_coefficient_mu 0.803
_exptl_absorpt_correction_T_max 1.00000
_exptl_absorpt_correction_T_min 0.83245
_exptl_absorpt_correction_type multi-scan
_exptl_absorpt_process_details
;
CrysAlisPro, Agilent Technologies,
Version 1.171.37.35 (release 13-08-2014 CrysAlis171 .NET)
(compiled Aug 13 2014,18:06:01)
Empirical absorption correction using spherical harmonics,
 implemented in SCALE3 ABSPACK scaling algorithm.
;
_exptl_crystal_colour colourless
_exptl_crystal_density_diffrn 1.404
_exptl_crystal_description block
_exptl_crystal_F_000 4698
_exptl_crystal_recrystallization_method 'diffusion of ether in nitromethane solution'
_exptl_crystal_size_max 0.50
_exptl_crystal_size_mid 0.30
_exptl_crystal_size_min 0.25
_refine_diff_density_max 0.203
_refine_diff_density_min -0.179
_refine_diff_density_rms 0.032
_refine_ls_extinction_method none
_refine_ls_goodness_of_fit_ref 1.077
_refine_ls_hydrogen_treatment constr
_refine_ls_matrix_type full
_refine_ls_number_parameters 178
_refine_ls_number_reflns 2279
_refine_ls_number_restraints 2
_refine_ls_restrained_S_all 1.077
_refine_ls_R_factor_all 0.0334
_refine_ls_R_factor_gt 0.0313
_refine_ls_shift/su_max 0.001
_refine_ls_shift/su_mean 0.000
_refine_ls_structure_factor_coef Fsqd
_refine_ls_weighting_details 'w=1/[\s^2^(Fo^2^)+(0.0389P)^2^+10.0671P] where P=(Fo^2^+2Fc^2^)/3'
_refine_ls_weighting_scheme calc
_refine_ls_wR_factor_gt 0.0830
_refine_ls_wR_factor_ref 0.0844
_reflns_Friedel_coverage 0.000
_reflns_number_gt 2119
_reflns_number_total 2279
_reflns_threshold_expression 'I > 2\s(I)'
_cod_data_source_file d1ra05918a2.cif
_cod_data_source_block yg_b1m4
_cod_original_cell_volume 10840.7(5)
_cod_database_code 7243800
_shelx_shelxl_version_number 2014/7
_shelx_space_group_comment
;
The symmetry employed for this shelxl refinement is uniquely defined
by the following loop, which should always be used as a source of
symmetry information in preference to the above space-group names.
They are only intended as comments.
;

loop_
_space_group_symop_operation_xyz
'x, y, z'
'-y, x-y, z'
'-x+y, -x, z'
'y, x, -z+1/2'
'x-y, -y, -z+1/2'
'-x, -x+y, -z+1/2'
'x+2/3, y+1/3, z+1/3'
'-y+2/3, x-y+1/3, z+1/3'
'-x+y+2/3, -x+1/3, z+1/3'
'y+2/3, x+1/3, -z+5/6'
'x-y+2/3, -y+1/3, -z+5/6'
'-x+2/3, -x+y+1/3, -z+5/6'
'x+1/3, y+2/3, z+2/3'
'-y+1/3, x-y+2/3, z+2/3'
'-x+y+1/3, -x+2/3, z+2/3'
'y+1/3, x+2/3, -z+7/6'
'x-y+1/3, -y+2/3, -z+7/6'
'-x+1/3, -x+y+2/3, -z+7/6'
'-x, -y, -z'
'y, -x+y, -z'
'x-y, x, -z'
'-y, -x, z-1/2'
'-x+y, y, z-1/2'
'x, x-y, z-1/2'
'-x+2/3, -y+1/3, -z+1/3'
'y+2/3, -x+y+1/3, -z+1/3'
'x-y+2/3, x+1/3, -z+1/3'
'-y+2/3, -x+1/3, z-1/6'
'-x+y+2/3, y+1/3, z-1/6'
'x+2/3, x-y+1/3, z-1/6'
'-x+1/3, -y+2/3, -z+2/3'
'y+1/3, -x+y+2/3, -z+2/3'
'x-y+1/3, x+2/3, -z+2/3'
'-y+1/3, -x+2/3, z+1/6'
'-x+y+1/3, y+2/3, z+1/6'
'x+1/3, x-y+2/3, z+1/6'

loop_
_atom_site_label
_atom_site_type_symbol
_atom_site_fract_x
_atom_site_fract_y
_atom_site_fract_z
_atom_site_U_iso_or_equiv
_atom_site_adp_type
_atom_site_occupancy
_atom_site_site_symmetry_order
_atom_site_calc_flag
_atom_site_refinement_flags_posn
_atom_site_refinement_flags_adp
_atom_site_refinement_flags_occupancy
_atom_site_disorder_assembly
_atom_site_disorder_group
Mn1 Mn 0.6667 0.55542(2) 0.5833 0.05260(14) Uani 1 2 d S T P . .
Cl2 Cl 0.70326(2) 0.54352(2) 0.72456(4) 0.07465(18) Uani 1 1 d . . . . .
N3 N 0.58858(6) 0.54346(6) 0.63336(11) 0.0569(4) Uani 1 1 d . . . . .
N4 N 0.58071(5) 0.58296(6) 0.61389(11) 0.0558(4) Uani 1 1 d . . . . .
C5 C 0.52954(7) 0.56713(7) 0.60551(13) 0.0570(4) Uani 1 1 d . . . . .
C6 C 0.50500(7) 0.51598(8) 0.62112(13) 0.0600(5) Uani 1 1 d . . . . .
H6 H 0.4700 0.4939 0.6206 0.072 Uiso 1 1 calc R U . . .
C7 C 0.54235(7) 0.50295(7) 0.63804(13) 0.0568(4) Uani 1 1 d . . . . .
C8 C 0.6204(5) 0.6305(3) 0.6085(12) 0.058(3) Uani 0.5 1 d G . P A -3
N9 N 0.6621(7) 0.6278(3) 0.5883(15) 0.047(2) Uani 0.5 1 d G . P A -3
C10 C 0.6206(4) 0.6757(5) 0.6137(13) 0.078(3) Uani 0.5 1 d G . P A -3
H10 H 0.5911 0.6766 0.6280 0.093 Uiso 0.5 1 calc R U P A -3
C11 C 0.6657(6) 0.7195(3) 0.5972(18) 0.093(4) Uani 0.5 1 d G . P A -3
H11 H 0.6670 0.7507 0.6010 0.112 Uiso 0.5 1 calc R U P A -3
C8B C 0.7058(5) 0.6713(5) 0.5739(11) 0.0486(17) Uani 0.5 1 d G . P A -3
C10B C 0.7089(4) 0.7180(3) 0.5750(13) 0.089(4) Uani 0.5 1 d G . P A -3
H10B H 0.7393 0.7476 0.5612 0.106 Uiso 0.5 1 calc R U P A -3
C12 C 0.50793(8) 0.60048(9) 0.58277(17) 0.0732(6) Uani 1 1 d . . . . .
H12A H 0.4722 0.5798 0.5689 0.110 Uiso 1 1 calc R U . . .
H12B H 0.5250 0.6212 0.5266 0.110 Uiso 1 1 calc R U . . .
H12C H 0.5126 0.6220 0.6382 0.110 Uiso 1 1 calc R U . . .
C13 C 0.53416(8) 0.45179(8) 0.65874(14) 0.0665(5) Uani 1 1 d . . . . .
O14 O 0.49290(6) 0.41466(6) 0.66008(15) 0.0974(6) Uani 1 1 d . . . . .
O15 O 0.57680(6) 0.45177(6) 0.67628(14) 0.0877(5) Uani 1 1 d D . . . .
C16 C 0.5729(4) 0.4023(3) 0.6930(12) 0.138(7) Uani 0.608(16) 1 d D . P B 1
H16A H 0.5436 0.3822 0.7347 0.165 Uiso 0.608(16) 1 calc R U P B 1
H16B H 0.5666 0.3848 0.6304 0.165 Uiso 0.608(16) 1 calc R U P B 1
C17 C 0.6138(3) 0.4042(3) 0.7342(13) 0.179(7) Uani 0.608(16) 1 d D . P B 1
H17A H 0.6432 0.4246 0.6944 0.268 Uiso 0.608(16) 1 calc R U P B 1
H17B H 0.6086 0.3703 0.7394 0.268 Uiso 0.608(16) 1 calc R U P B 1
H17C H 0.6189 0.4189 0.7986 0.268 Uiso 0.608(16) 1 calc R U P B 1
C16B C 0.5729(8) 0.4036(5) 0.7053(15) 0.133(10) Uani 0.392(16) 1 d D . P B 2
H16C H 0.5892 0.4071 0.7685 0.159 Uiso 0.392(16) 1 calc R U P B 2
H16D H 0.5374 0.3773 0.7107 0.159 Uiso 0.392(16) 1 calc R U P B 2
C17B C 0.5962(11) 0.3910(6) 0.6361(15) 0.220(12) Uani 0.392(16) 1 d D . P B 2
H17D H 0.6278 0.4205 0.6183 0.329 Uiso 0.392(16) 1 calc R U P B 2
H17E H 0.5747 0.3782 0.5792 0.329 Uiso 0.392(16) 1 calc R U P B 2
H17F H 0.6027 0.3652 0.6612 0.329 Uiso 0.392(16) 1 calc R U P B 2

loop_
_atom_site_aniso_label
_atom_site_aniso_U_11
_atom_site_aniso_U_22
_atom_site_aniso_U_33
_atom_site_aniso_U_23
_atom_site_aniso_U_13
_atom_site_aniso_U_12
Mn1 0.0471(2) 0.05184(19) 0.0573(2) 0.00004(8) 0.00009(15) 0.02355(11)
Cl2 0.0575(3) 0.0922(4) 0.0699(3) 0.0145(3) -0.0027(2) 0.0342(3)
N3 0.0475(8) 0.0567(9) 0.0634(9) -0.0036(7) 0.0036(7) 0.0237(7)
N4 0.0437(8) 0.0565(9) 0.0651(9) -0.0079(7) -0.0007(6) 0.0235(7)
C5 0.0458(9) 0.0694(11) 0.0524(9) -0.0113(8) -0.0014(7) 0.0262(8)
C6 0.0438(9) 0.0731(12) 0.0529(9) -0.0087(8) 0.0012(7) 0.0216(9)
C7 0.0495(9) 0.0613(10) 0.0494(9) -0.0046(8) 0.0066(7) 0.0201(8)
C8 0.038(4) 0.080(5) 0.063(5) -0.007(3) 0.005(4) 0.035(3)
N9 0.027(5) 0.045(2) 0.058(3) 0.001(3) 0.009(4) 0.010(3)
C10 0.047(3) 0.061(5) 0.125(7) -0.036(4) -0.008(4) 0.027(3)
C11 0.062(2) 0.062(5) 0.162(13) -0.028(5) -0.013(5) 0.035(5)
C8B 0.035(4) 0.046(4) 0.066(5) 0.012(3) 0.009(3) 0.021(4)
C10B 0.058(4) 0.043(4) 0.151(11) -0.002(5) -0.001(5) 0.015(3)
C12 0.0521(11) 0.0833(14) 0.0864(14) -0.0125(11) -0.0109(10) 0.0356(10)
C13 0.0596(11) 0.0665(12) 0.0611(11) 0.0011(9) 0.0111(9) 0.0223(10)
O14 0.0662(10) 0.0663(10) 0.1338(15) 0.0084(10) 0.0168(9) 0.0137(8)
O15 0.0729(10) 0.0693(10) 0.1199(14) 0.0123(9) 0.0046(9) 0.0348(8)
C16 0.129(9) 0.069(5) 0.229(15) 0.015(6) -0.022(8) 0.059(5)
C17 0.139(7) 0.108(5) 0.310(19) 0.021(7) -0.031(7) 0.078(5)
C16B 0.132(16) 0.146(17) 0.134(12) 0.044(10) 0.073(12) 0.080(12)
C17B 0.41(3) 0.173(13) 0.171(16) 0.016(12) 0.054(18) 0.215(19)

loop_
_atom_type_symbol
_atom_type_description
_atom_type_scat_dispersion_real
_atom_type_scat_dispersion_imag
_atom_type_scat_source
C C 0.0033 0.0016 'International Tables Vol C Tables 4.2.6.8 and 6.1.1.4'
H H 0.0000 0.0000 'International Tables Vol C Tables 4.2.6.8 and 6.1.1.4'
N N 0.0061 0.0033 'International Tables Vol C Tables 4.2.6.8 and 6.1.1.4'
O O 0.0106 0.0060 'International Tables Vol C Tables 4.2.6.8 and 6.1.1.4'
Cl Cl 0.1484 0.1585 'International Tables Vol C Tables 4.2.6.8 and 6.1.1.4'
Mn Mn 0.3368 0.7283 'International Tables Vol C Tables 4.2.6.8 and 6.1.1.4'

loop_
_geom_angle_atom_site_label_1
_geom_angle_atom_site_label_2
_geom_angle_atom_site_label_3
_geom_angle
_geom_angle_site_symmetry_1
_geom_angle_site_symmetry_3
_geom_angle_publ_flag
N9 Mn1 N3 72.6(5) . 18_655 ?
N9 Mn1 N3 65.8(5) . . ?
N3 Mn1 N3 138.37(8) 18_655 . ?
N9 Mn1 Cl2 112.9(5) . . ?
N3 Mn1 Cl2 90.94(4) 18_655 . ?
N3 Mn1 Cl2 105.20(4) . . ?
N9 Mn1 Cl2 113.2(5) . 18_655 ?
N3 Mn1 Cl2 105.19(4) 18_655 18_655 ?
N3 Mn1 Cl2 90.95(4) . 18_655 ?
Cl2 Mn1 Cl2 133.83(4) . 18_655 ?
C7 N3 N4 104.83(15) . . ?
C7 N3 Mn1 133.26(13) . . ?
N4 N3 Mn1 114.95(11) . . ?
C8 N4 N3 119.9(6) . . ?
C8 N4 C5 128.2(6) . . ?
N3 N4 C5 111.82(15) . . ?
C6 C5 N4 105.22(16) . . ?
C6 C5 C12 129.21(17) . . ?
N4 C5 C12 125.57(18) . . ?
C5 C6 C7 106.89(16) . . ?
C5 C6 H6 126.6 . . ?
C7 C6 H6 126.6 . . ?
N3 C7 C6 111.24(18) . . ?
N3 C7 C13 121.98(18) . . ?
C6 C7 C13 126.78(18) . . ?
N9 C8 N4 108.3(11) . . ?
N9 C8 C10 122.7 . . ?
N4 C8 C10 128.7(11) . . ?
C8 N9 C8B 118.1 . . ?
C8 N9 Mn1 125.6(9) . . ?
C8B N9 Mn1 116.2(9) . . ?
C11 C10 C8 117.8 . . ?
C11 C10 H10 121.1 . . ?
C8 C10 H10 121.1 . . ?
C10 C11 C10B 120.9 . . ?
C10 C11 H11 119.6 . . ?
C10B C11 H11 119.6 . . ?
N9 C8B C10B 122.7 . . ?
C11 C10B C8B 117.7 . . ?
C11 C10B H10B 121.1 . . ?
C8B C10B H10B 121.1 . . ?
C5 C12 H12A 109.5 . . ?
C5 C12 H12B 109.5 . . ?
H12A C12 H12B 109.5 . . ?
C5 C12 H12C 109.5 . . ?
H12A C12 H12C 109.5 . . ?
H12B C12 H12C 109.5 . . ?
O14 C13 O15 124.3(2) . . ?
O14 C13 C7 122.9(2) . . ?
O15 C13 C7 112.81(17) . . ?
C13 O15 C16B 117.5(9) . . ?
C13 O15 C16 116.9(5) . . ?
C17 C16 O15 115.1(8) . . ?
C17 C16 H16A 108.5 . . ?
O15 C16 H16A 108.5 . . ?
C17 C16 H16B 108.5 . . ?
O15 C16 H16B 108.5 . . ?
H16A C16 H16B 107.5 . . ?
C16 C17 H17A 109.5 . . ?
C16 C17 H17B 109.5 . . ?
H17A C17 H17B 109.5 . . ?
C16 C17 H17C 109.5 . . ?
H17A C17 H17C 109.5 . . ?
H17B C17 H17C 109.5 . . ?
C17B C16B O15 107.7(10) . . ?
C17B C16B H16C 110.2 . . ?
O15 C16B H16C 110.2 . . ?
C17B C16B H16D 110.2 . . ?
O15 C16B H16D 110.2 . . ?
H16C C16B H16D 108.5 . . ?
C16B C17B H17D 109.5 . . ?
C16B C17B H17E 109.5 . . ?
H17D C17B H17E 109.5 . . ?
C16B C17B H17F 109.5 . . ?
H17D C17B H17F 109.5 . . ?
H17E C17B H17F 109.5 . . ?

loop_
_geom_bond_atom_site_label_1
_geom_bond_atom_site_label_2
_geom_bond_distance
_geom_bond_site_symmetry_2
_geom_bond_publ_flag
Mn1 N9 2.268(2) . ?
Mn1 N3 2.3120(15) 18_655 ?
Mn1 N3 2.3120(15) . ?
Mn1 Cl2 2.3359(5) . ?
Mn1 Cl2 2.3359(5) 18_655 ?
N3 C7 1.326(2) . ?
N3 N4 1.359(2) . ?
N4 C8 1.340(9) . ?
N4 C5 1.381(2) . ?
C5 C6 1.360(3) . ?
C5 C12 1.487(3) . ?
C6 C7 1.393(3) . ?
C6 H6 0.9300 . ?
C7 C13 1.471(3) . ?
C8 N9 1.3374 . ?
C8 C10 1.3705 . ?
N9 C8B 1.3375 . ?
C10 C11 1.3672 . ?
C10 H10 0.9300 . ?
C11 C10B 1.3672 . ?
C11 H11 0.9300 . ?
C8B C10B 1.3706 . ?
C10B H10B 0.9300 . ?
C12 H12A 0.9600 . ?
C12 H12B 0.9600 . ?
C12 H12C 0.9600 . ?
C13 O14 1.194(2) . ?
C13 O15 1.315(3) . ?
O15 C16B 1.462(8) . ?
O15 C16 1.462(5) . ?
C16 C17 1.336(13) . ?
C16 H16A 0.9700 . ?
C16 H16B 0.9700 . ?
C17 H17A 0.9600 . ?
C17 H17B 0.9600 . ?
C17 H17C 0.9600 . ?
C16B C17B 1.342(15) . ?
C16B H16C 0.9700 . ?
C16B H16D 0.9700 . ?
C17B H17D 0.9600 . ?
C17B H17E 0.9600 . ?
C17B H17F 0.9600 . ?

loop_
_geom_torsion_atom_site_label_1
_geom_torsion_atom_site_label_2
_geom_torsion_atom_site_label_3
_geom_torsion_atom_site_label_4
_geom_torsion
_geom_torsion_site_symmetry_1
_geom_torsion_site_symmetry_2
_geom_torsion_site_symmetry_3
_geom_torsion_site_symmetry_4
_geom_torsion_publ_flag
C7 N3 N4 C8 177.2(8) . . . . ?
Mn1 N3 N4 C8 -28.0(8) . . . . ?
C7 N3 N4 C5 -0.53(19) . . . . ?
Mn1 N3 N4 C5 154.31(12) . . . . ?
C8 N4 C5 C6 -177.1(9) . . . . ?
N3 N4 C5 C6 0.4(2) . . . . ?
C8 N4 C5 C12 3.7(9) . . . . ?
N3 N4 C5 C12 -178.83(18) . . . . ?
N4 C5 C6 C7 -0.2(2) . . . . ?
C12 C5 C6 C7 179.07(19) . . . . ?
N4 N3 C7 C6 0.4(2) . . . . ?
Mn1 N3 C7 C6 -147.61(14) . . . . ?
N4 N3 C7 C13 -179.60(16) . . . . ?
Mn1 N3 C7 C13 32.4(3) . . . . ?
C5 C6 C7 N3 -0.2(2) . . . . ?
C5 C6 C7 C13 179.85(17) . . . . ?
N3 N4 C8 N9 22.7(6) . . . . ?
C5 N4 C8 N9 -160.0(6) . . . . ?
N3 N4 C8 C10 -162.5(10) . . . . ?
C5 N4 C8 C10 14.8(17) . . . . ?
N4 C8 N9 C8B 176.1(11) . . . . ?
C10 C8 N9 C8B 1.0 . . . . ?
N4 C8 N9 Mn1 -7.2(6) . . . . ?
C10 C8 N9 Mn1 177.7(14) . . . . ?
N9 C8 C10 C11 0.1 . . . . ?
N4 C8 C10 C11 -174.0(13) . . . . ?
C8 C10 C11 C10B 0.8 . . . . ?
C8 N9 C8B C10B -2.9 . . . . ?
Mn1 N9 C8B C10B -179.9(13) . . . . ?
C10 C11 C10B C8B -2.5 . . . . ?
N9 C8B C10B C11 3.7 . . . . ?
N3 C7 C13 O14 -177.5(2) . . . . ?
C6 C7 C13 O14 2.5(3) . . . . ?
N3 C7 C13 O15 3.1(3) . . . . ?
C6 C7 C13 O15 -176.89(18) . . . . ?
O14 C13 O15 C16B -4.0(10) . . . . ?
C7 C13 O15 C16B 175.4(9) . . . . ?
O14 C13 O15 C16 3.6(8) . . . . ?
C7 C13 O15 C16 -177.1(8) . . . . ?
C13 O15 C16 C17 -163.9(13) . . . . ?
C13 O15 C16B C17B 117(2) . . . . ?
